data_2236782
loop_
_publ_author_name
'Qu, Dong-Hui'
'Zhang, Hong-Xia'
'Ma, Jing'

_publ_section_title
;
 <i>N</i>-(4-Methylphenyl)-<i>N</i>-{[(2-nitrophenyl)acetyl]oxy}benzamide
;
_journal_coeditor_code ZQ2182
_journal_issue 10
_journal_name_full 'Acta Crystallographica Section E'
_journal_page_first o2974
_journal_paper_doi 10.1107/S1600536812039360
_journal_volume 68
_journal_year 2012
_chemical_formula_iupac 'C22 H18 N2 O5'
_chemical_formula_moiety 'C22 H18 N2 O5'
_chemical_formula_sum 'C22 H18 N2 O5'
_chemical_formula_weight 390.38
_chemical_name_systematic
;
<i>N</i>-(4-Methylphenyl)-<i>N</i>-{[(2-nitrophenyl)acetyl]oxy}benzamide
;
_space_group_IT_number 19
_symmetry_cell_setting orthorhombic
_symmetry_space_group_name_Hall 'P 2ac 2ab'
_symmetry_space_group_name_H-M 'P 21 21 21'
_cell_angle_alpha 90.00
_cell_angle_beta 90.00
_cell_angle_gamma 90.00
_cell_formula_units_Z 4
_cell_length_a 9.246(3)
_cell_length_b 11.911(4)
_cell_length_c 17.923(6)
_cell_measurement_reflns_used 2167
_cell_measurement_temperature 296(2)
_cell_measurement_theta_max 20.27
_cell_measurement_theta_min 2.48
_cell_volume 1973.8(11)
_computing_cell_refinement 'SAINT (Bruker, 2009)'
_computing_data_collection 'APEX2 (Bruker, 2009)'
_computing_data_reduction 'SAINT (Bruker, 2009)'
_computing_molecular_graphics 'SHELXTL (Sheldrick, 2008)'
_computing_publication_material 'SHELXL97 (Sheldrick, 2008)'
_computing_structure_refinement 'SHELXL97 (Sheldrick, 2008)'
_computing_structure_solution 'SHELXS97 (Sheldrick, 2008)'
_diffrn_ambient_temperature 296(2)
_diffrn_measured_fraction_theta_full 0.993
_diffrn_measured_fraction_theta_max 0.993
_diffrn_measurement_device_type 'Bruker APEXII CCD'
_diffrn_measurement_method '\f and \w'
_diffrn_radiation_monochromator graphite
_diffrn_radiation_source 'fine-focus sealed tube'
_diffrn_radiation_type MoK\a
_diffrn_radiation_wavelength 0.71073
_diffrn_reflns_av_R_equivalents 0.0325
_diffrn_reflns_av_sigmaI/netI 0.0396
_diffrn_reflns_limit_h_max 11
_diffrn_reflns_limit_h_min -9
_diffrn_reflns_limit_k_max 14
_diffrn_reflns_limit_k_min -14
_diffrn_reflns_limit_l_max 21
_diffrn_reflns_limit_l_min -18
_diffrn_reflns_number 8939
_diffrn_reflns_theta_full 25.49
_diffrn_reflns_theta_max 25.49
_diffrn_reflns_theta_min 2.48
_exptl_absorpt_coefficient_mu 0.094
_exptl_absorpt_correction_T_max 0.980
_exptl_absorpt_correction_T_min 0.977
_exptl_absorpt_correction_type multi-scan
_exptl_absorpt_process_details '(SADABS; Sheldrick, 1996)'
_exptl_crystal_colour yellow
_exptl_crystal_density_diffrn 1.314
_exptl_crystal_density_method 'not measured'
_exptl_crystal_description block
_exptl_crystal_F_000 816
_exptl_crystal_size_max 0.25
_exptl_crystal_size_mid 0.23
_exptl_crystal_size_min 0.22
_refine_diff_density_max 0.109
_refine_diff_density_min -0.115
_refine_ls_extinction_coef 0.0097(13)
_refine_ls_extinction_method 'SHELXL97 (Sheldrick, 2008)'
_refine_ls_goodness_of_fit_ref 1.012
_refine_ls_hydrogen_treatment constr
_refine_ls_matrix_type full
_refine_ls_number_parameters 264
_refine_ls_number_reflns 3605
_refine_ls_number_restraints 0
_refine_ls_restrained_S_all 1.012
_refine_ls_R_factor_all 0.0779
_refine_ls_R_factor_gt 0.0404
_refine_ls_shift/su_max 0.001
_refine_ls_shift/su_mean 0.001
_refine_ls_structure_factor_coef Fsqd
_refine_ls_weighting_details 'w = 1/[\s^2^(Fo^2^)+(0.0508P)^2^+0.0436P] where P=(Fo^2^+2Fc^2^)/3'
_refine_ls_weighting_scheme calc
_refine_ls_wR_factor_ref 0.1108
_reflns_number_gt 2280
_reflns_number_total 3605
_reflns_threshold_expression I>2\s(I)
_cod_data_source_file zq2182.cif
_cod_data_source_block I
_cod_original_cell_volume 1974.0(11)
_cod_database_code 2236782
_cod_database_fobs_code 2236782

loop_
_symmetry_equiv_pos_as_xyz
'x, y, z'
'-x+1/2, -y, z+1/2'
'-x, y+1/2, -z+1/2'
'x+1/2, -y+1/2, -z'

loop_
_atom_site_type_symbol
_atom_site_label
_atom_site_fract_x
_atom_site_fract_y
_atom_site_fract_z
_atom_site_U_iso_or_equiv
_atom_site_adp_type
_atom_site_calc_flag
_atom_site_refinement_flags
_atom_site_occupancy
_atom_site_symmetry_multiplicity
C C1 0.3532(3) 0.1353(2) -0.07101(14) 0.0662(7) Uani d . 1 1
C C2 0.2883(3) 0.1027(3) -0.13739(17) 0.0852(9) Uani d . 1 1
H H2 0.2795 0.0271 -0.1496 0.102 Uiso calc R 1 1
C C3 0.2368(3) 0.1853(4) -0.18535(16) 0.0961(11) Uani d . 1 1
H H3 0.1933 0.1658 -0.2303 0.115 Uiso calc R 1 1
C C4 0.2508(4) 0.2945(3) -0.16565(19) 0.0956(10) Uani d . 1 1
H H4 0.2173 0.3502 -0.1977 0.115 Uiso calc R 1 1
C C5 0.3124(3) 0.3237(3) -0.10045(17) 0.0817(8) Uani d . 1 1
H H5 0.3186 0.3995 -0.0886 0.098 Uiso calc R 1 1
C C6 0.3665(3) 0.2469(2) -0.05063(13) 0.0637(7) Uani d . 1 1
C C7 0.4263(3) 0.2894(2) 0.02163(14) 0.0747(8) Uani d . 1 1
H H7A 0.5196 0.2548 0.0306 0.090 Uiso calc R 1 1
H H7B 0.4409 0.3698 0.0181 0.090 Uiso calc R 1 1
C C8 0.3285(3) 0.2649(2) 0.08568(14) 0.0648(7) Uani d . 1 1
C C9 0.1744(3) 0.3805(2) 0.21269(15) 0.0675(7) Uani d . 1 1
C C10 0.0711(3) 0.3651(2) 0.27535(14) 0.0613(7) Uani d . 1 1
C C11 -0.0023(3) 0.4586(2) 0.30155(17) 0.0779(8) Uani d . 1 1
H H11 0.0173 0.5291 0.2817 0.094 Uiso calc R 1 1
C C12 -0.1047(4) 0.4469(3) 0.35739(19) 0.0914(10) Uani d . 1 1
H H12 -0.1526 0.5098 0.3757 0.110 Uiso calc R 1 1
C C13 -0.1356(4) 0.3429(3) 0.38569(17) 0.0914(9) Uani d . 1 1
H H13 -0.2047 0.3353 0.4230 0.110 Uiso calc R 1 1
C C14 -0.0659(3) 0.2509(3) 0.35956(16) 0.0808(8) Uani d . 1 1
H H14 -0.0882 0.1804 0.3786 0.097 Uiso calc R 1 1
C C15 0.0376(3) 0.2615(2) 0.30509(15) 0.0687(7) Uani d . 1 1
H H15 0.0858 0.1980 0.2880 0.082 Uiso calc R 1 1
C C16 0.3668(3) 0.2615(2) 0.27241(13) 0.0587(6) Uani d . 1 1
C C17 0.4158(3) 0.1531(2) 0.26885(16) 0.0714(7) Uani d . 1 1
H H17 0.3964 0.1095 0.2270 0.086 Uiso calc R 1 1
C C18 0.4936(3) 0.1090(2) 0.32708(16) 0.0750(8) Uani d . 1 1
H H18 0.5281 0.0358 0.3236 0.090 Uiso calc R 1 1
C C19 0.5220(3) 0.1707(2) 0.39074(14) 0.0668(7) Uani d . 1 1
C C20 0.4722(3) 0.2792(2) 0.39293(15) 0.0727(8) Uani d . 1 1
H H20 0.4898 0.3226 0.4351 0.087 Uiso calc R 1 1
C C21 0.3968(3) 0.3255(2) 0.33402(15) 0.0680(7) Uani d . 1 1
H H21 0.3663 0.3998 0.3361 0.082 Uiso calc R 1 1
C C22 0.6051(4) 0.1213(3) 0.45524(15) 0.0997(11) Uani d . 1 1
H H22A 0.5407 0.0785 0.4862 0.150 Uiso calc R 1 1
H H22B 0.6475 0.1808 0.4841 0.150 Uiso calc R 1 1
H H22C 0.6802 0.0733 0.4365 0.150 Uiso calc R 1 1
N N1 0.4064(4) 0.0451(2) -0.02206(17) 0.0970(8) Uani d . 1 1
N N2 0.2881(2) 0.3064(2) 0.21067(12) 0.0713(6) Uani d . 1 1
O O1 0.2230(3) 0.20874(17) 0.08620(10) 0.0923(7) Uani d . 1 1
O O2 0.37898(19) 0.32093(15) 0.14693(9) 0.0750(5) Uani d . 1 1
O O3 0.1555(2) 0.44895(17) 0.16349(12) 0.0973(7) Uani d . 1 1
O O4 0.3608(4) -0.0472(2) -0.03322(16) 0.1591(12) Uani d . 1 1
O O5 0.4911(4) 0.0655(2) 0.02581(17) 0.1589(13) Uani d . 1 1

loop_
_atom_site_aniso_label
_atom_site_aniso_U_11
_atom_site_aniso_U_22
_atom_site_aniso_U_33
_atom_site_aniso_U_12
_atom_site_aniso_U_13
_atom_site_aniso_U_23
C1 0.0596(16) 0.0736(17) 0.0655(17) 0.0017(14) 0.0069(14) 0.0037(14)
C2 0.072(2) 0.104(2) 0.080(2) -0.0155(18) 0.0139(17) -0.0225(19)
C3 0.0593(19) 0.175(4) 0.0541(18) 0.000(2) 0.0040(15) -0.003(2)
C4 0.080(2) 0.123(3) 0.084(2) 0.017(2) 0.0039(19) 0.026(2)
C5 0.085(2) 0.0853(19) 0.0753(19) 0.0026(17) 0.0079(17) 0.0145(17)
C6 0.0573(16) 0.0715(17) 0.0622(15) -0.0049(14) 0.0097(13) 0.0099(14)
C7 0.078(2) 0.0780(17) 0.0681(17) -0.0196(15) 0.0065(16) 0.0010(14)
C8 0.0636(18) 0.0685(16) 0.0624(15) -0.0117(15) -0.0025(14) 0.0002(13)
C9 0.0651(19) 0.0595(16) 0.0780(18) -0.0091(15) -0.0111(15) 0.0001(14)
C10 0.0515(15) 0.0589(15) 0.0735(17) 0.0002(13) -0.0114(13) -0.0039(13)
C11 0.0778(19) 0.0615(16) 0.095(2) 0.0096(17) -0.0190(19) -0.0074(15)
C12 0.080(2) 0.098(2) 0.096(2) 0.028(2) -0.015(2) -0.037(2)
C13 0.072(2) 0.117(3) 0.085(2) 0.006(2) 0.0023(18) -0.013(2)
C14 0.0641(19) 0.089(2) 0.090(2) -0.0034(17) 0.0018(17) 0.0038(18)
C15 0.0571(18) 0.0627(17) 0.0864(18) 0.0001(13) -0.0021(15) -0.0073(14)
C16 0.0491(14) 0.0635(15) 0.0636(15) -0.0052(12) 0.0035(13) -0.0056(13)
C17 0.0775(19) 0.0649(17) 0.0717(17) -0.0025(15) 0.0056(15) -0.0173(14)
C18 0.0778(19) 0.0603(16) 0.0869(19) 0.0090(16) 0.0150(17) 0.0030(15)
C19 0.0643(17) 0.0671(17) 0.0690(17) 0.0077(14) 0.0126(15) 0.0068(14)
C20 0.0708(19) 0.0748(18) 0.0725(17) 0.0015(15) -0.0061(16) -0.0120(14)
C21 0.0658(17) 0.0614(15) 0.0768(18) 0.0042(15) -0.0112(14) -0.0112(13)
C22 0.107(3) 0.114(2) 0.0781(19) 0.025(2) 0.0122(19) 0.0285(18)
N1 0.119(2) 0.0711(18) 0.101(2) 0.0019(18) 0.0082(18) 0.0082(16)
N2 0.0609(14) 0.0913(16) 0.0618(13) 0.0061(13) -0.0007(12) -0.0030(11)
O1 0.0954(14) 0.1119(16) 0.0698(12) -0.0502(14) 0.0065(11) -0.0052(11)
O2 0.0661(12) 0.0943(13) 0.0647(11) -0.0177(11) 0.0017(10) -0.0068(10)
O3 0.0899(15) 0.0888(13) 0.1131(16) -0.0055(13) -0.0006(13) 0.0337(13)
O4 0.238(4) 0.0828(17) 0.157(2) -0.020(2) -0.017(3) 0.0193(16)
O5 0.192(3) 0.116(2) 0.169(3) 0.001(2) -0.093(3) 0.0317(19)

loop_
_atom_type_symbol
_atom_type_description
_atom_type_scat_dispersion_real
_atom_type_scat_dispersion_imag
_atom_type_scat_source
C C 0.0033 0.0016 'International Tables Vol C Tables 4.2.6.8 and 6.1.1.4'
H H 0.0000 0.0000 'International Tables Vol C Tables 4.2.6.8 and 6.1.1.4'
N N 0.0061 0.0033 'International Tables Vol C Tables 4.2.6.8 and 6.1.1.4'
O O 0.0106 0.0060 'International Tables Vol C Tables 4.2.6.8 and 6.1.1.4'

loop_
_geom_angle_atom_site_label_1
_geom_angle_atom_site_label_2
_geom_angle_atom_site_label_3
_geom_angle
C6 C1 C2 122.2(3)
C6 C1 N1 120.9(3)
C2 C1 N1 116.9(3)
C1 C2 C3 118.7(3)
C1 C2 H2 120.6
C3 C2 H2 120.6
C4 C3 C2 119.0(3)
C4 C3 H3 120.5
C2 C3 H3 120.5
C5 C4 C3 121.0(3)
C5 C4 H4 119.5
C3 C4 H4 119.5
C4 C5 C6 123.1(3)
C4 C5 H5 118.4
C6 C5 H5 118.4
C5 C6 C1 115.8(3)
C5 C6 C7 118.2(3)
C1 C6 C7 125.9(2)
C8 C7 C6 112.1(2)
C8 C7 H7A 109.2
C6 C7 H7A 109.2
C8 C7 H7B 109.2
C6 C7 H7B 109.2
H7A C7 H7B 107.9
O1 C8 O2 123.5(2)
O1 C8 C7 128.1(2)
O2 C8 C7 108.4(2)
O3 C9 N2 121.5(3)
O3 C9 C10 122.6(3)
N2 C9 C10 115.7(2)
C15 C10 C11 118.6(3)
C15 C10 C9 123.1(2)
C11 C10 C9 118.1(2)
C12 C11 C10 119.9(3)
C12 C11 H11 120.1
C10 C11 H11 120.1
C13 C12 C11 120.1(3)
C13 C12 H12 119.9
C11 C12 H12 119.9
C14 C13 C12 120.3(3)
C14 C13 H13 119.9
C12 C13 H13 119.9
C13 C14 C15 120.2(3)
C13 C14 H14 119.9
C15 C14 H14 119.9
C14 C15 C10 120.9(3)
C14 C15 H15 119.6
C10 C15 H15 119.6
C17 C16 C21 119.7(2)
C17 C16 N2 119.1(2)
C21 C16 N2 121.2(2)
C16 C17 C18 119.9(2)
C16 C17 H17 120.0
C18 C17 H17 120.0
C17 C18 C19 121.6(2)
C17 C18 H18 119.2
C19 C18 H18 119.2
C20 C19 C18 117.4(2)
C20 C19 C22 121.1(3)
C18 C19 C22 121.5(2)
C19 C20 C21 121.6(3)
C19 C20 H20 119.2
C21 C20 H20 119.2
C16 C21 C20 119.8(2)
C16 C21 H21 120.1
C20 C21 H21 120.1
C19 C22 H22A 109.5
C19 C22 H22B 109.5
H22A C22 H22B 109.5
C19 C22 H22C 109.5
H22A C22 H22C 109.5
H22B C22 H22C 109.5
O5 N1 O4 122.9(3)
O5 N1 C1 120.1(3)
O4 N1 C1 117.0(3)
C9 N2 O2 113.2(2)
C9 N2 C16 127.6(2)
O2 N2 C16 111.39(19)
C8 O2 N2 112.48(19)

loop_
_geom_bond_atom_site_label_1
_geom_bond_atom_site_label_2
_geom_bond_distance
C1 C6 1.384(4)
C1 C2 1.387(3)
C1 N1 1.472(4)
C2 C3 1.390(4)
C2 H2 0.9300
C3 C4 1.354(5)
C3 H3 0.9300
C4 C5 1.346(4)
C4 H4 0.9300
C5 C6 1.373(4)
C5 H5 0.9300
C6 C7 1.496(3)
C7 C8 1.490(3)
C7 H7A 0.9700
C7 H7B 0.9700
C8 O1 1.183(3)
C8 O2 1.367(3)
C9 O3 1.214(3)
C9 N2 1.372(3)
C9 C10 1.486(4)
C10 C15 1.379(3)
C10 C11 1.386(3)
C11 C12 1.385(4)
C11 H11 0.9300
C12 C13 1.369(4)
C12 H12 0.9300
C13 C14 1.354(4)
C13 H13 0.9300
C14 C15 1.373(4)
C14 H14 0.9300
C15 H15 0.9300
C16 C17 1.369(4)
C16 C21 1.370(3)
C16 N2 1.429(3)
C17 C18 1.372(4)
C17 H17 0.9300
C18 C19 1.383(4)
C18 H18 0.9300
C19 C20 1.372(3)
C19 C22 1.508(4)
C20 C21 1.380(3)
C20 H20 0.9300
C21 H21 0.9300
C22 H22A 0.9600
C22 H22B 0.9600
C22 H22C 0.9600
N1 O5 1.187(3)
N1 O4 1.194(3)
N2 O2 1.429(3)

loop_
_geom_hbond_atom_site_label_D
_geom_hbond_atom_site_label_H
_geom_hbond_atom_site_label_A
_geom_hbond_site_symmetry_D
_geom_hbond_site_symmetry_H
_geom_hbond_site_symmetry_A
_geom_hbond_distance_DH
_geom_hbond_distance_HA
_geom_hbond_distance_DA
_geom_hbond_angle_DHA
_geom_hbond_publ_flag
C7 H7A O5 1_555 1_555 1_555 0.97 2.27 2.734(4) 108 yes
C12 H12 O1 1_555 1_555 3_555 0.93 2.55 3.456(4) 165 yes

loop_
_geom_torsion_atom_site_label_1
_geom_torsion_atom_site_label_2
_geom_torsion_atom_site_label_3
_geom_torsion_atom_site_label_4
_geom_torsion
C6 C1 C2 C3 0.8(4)
N1 C1 C2 C3 -179.9(3)
C1 C2 C3 C4 -0.3(4)
C2 C3 C4 C5 -0.6(5)
C3 C4 C5 C6 1.0(5)
C4 C5 C6 C1 -0.5(4)
C4 C5 C6 C7 -177.2(3)
C2 C1 C6 C5 -0.4(4)
N1 C1 C6 C5 -179.7(3)
C2 C1 C6 C7 176.0(2)
N1 C1 C6 C7 -3.3(4)
C5 C6 C7 C8 106.5(3)
C1 C6 C7 C8 -69.8(4)
C6 C7 C8 O1 8.2(4)
C6 C7 C8 O2 -170.7(2)
O3 C9 C10 C15 141.9(3)
N2 C9 C10 C15 -33.4(3)
O3 C9 C10 C11 -33.6(4)
N2 C9 C10 C11 151.1(2)
C15 C10 C11 C12 1.2(4)
C9 C10 C11 C12 176.8(2)
C10 C11 C12 C13 -1.3(4)
C11 C12 C13 C14 0.3(5)
C12 C13 C14 C15 0.8(4)
C13 C14 C15 C10 -0.9(4)
C11 C10 C15 C14 -0.1(4)
C9 C10 C15 C14 -175.5(2)
C21 C16 C17 C18 0.5(4)
N2 C16 C17 C18 179.0(2)
C16 C17 C18 C19 1.3(4)
C17 C18 C19 C20 -1.5(4)
C17 C18 C19 C22 178.9(3)
C18 C19 C20 C21 0.0(4)
C22 C19 C20 C21 179.6(3)
C17 C16 C21 C20 -2.0(4)
N2 C16 C21 C20 179.6(2)
C19 C20 C21 C16 1.8(4)
C6 C1 N1 O5 -18.3(5)
C2 C1 N1 O5 162.4(3)
C6 C1 N1 O4 161.9(3)
C2 C1 N1 O4 -17.4(4)
O3 C9 N2 O2 1.1(3)
C10 C9 N2 O2 176.52(19)
O3 C9 N2 C16 147.4(3)
C10 C9 N2 C16 -37.2(3)
C17 C16 N2 C9 144.5(3)
C21 C16 N2 C9 -37.0(4)
C17 C16 N2 O2 -68.7(3)
C21 C16 N2 O2 109.7(3)
O1 C8 O2 N2 -1.6(4)
C7 C8 O2 N2 177.4(2)
C9 N2 O2 C8 -84.8(2)
C16 N2 O2 C8 123.4(2)
